data_2233036
loop_
_publ_author_name
'Zhang, Wei-Yi'
'Yang, Li'
'Liu, Jie'

_publ_section_title
;
 <i>catena</i>-Poly[bis(dimethylazanium)
 [[chloridocopper(II)]-di-\m-chlorido-[chloridocopper(II)]-di-\m-azido-\k^4^<i>N</i>:<i>N</i>]]
;
_journal_coeditor_code ZB2020
_journal_issue 12
_journal_name_full 'Acta Crystallographica Section E'
_journal_page_first m1877
_journal_page_last m1878
_journal_paper_doi 10.1107/S1600536811050537
_journal_volume 67
_journal_year 2011
_chemical_formula_iupac '(C2 H8 N) [Cu Cl2 (N3)]'
_chemical_formula_moiety 'Cl2 Cu N3, C2 H8 N'
_chemical_formula_sum 'C2 H8 Cl2 Cu N4'
_chemical_formula_weight 222.57
_chemical_name_systematic
;
<i>catena</i>-Poly[bis(dimethylazanium)
[[chloridocopper(II)]-di-\m-chlorido-[chloridocopper(II)]-di-\m-azido-
\k^4^<i>N</i>:<i>N</i>]]
;
_space_group_IT_number 15
_symmetry_cell_setting monoclinic
_symmetry_space_group_name_Hall '-C 2yc'
_symmetry_space_group_name_H-M 'C 1 2/c 1'
_atom_sites_solution_hydrogens geom
_atom_sites_solution_primary direct
_atom_sites_solution_secondary difmap
_audit_creation_method SHELXL-97
_cell_angle_alpha 90.00
_cell_angle_beta 119.73(2)
_cell_angle_gamma 90.00
_cell_formula_units_Z 8
_cell_length_a 15.348(5)
_cell_length_b 11.089(2)
_cell_length_c 10.729(2)
_cell_measurement_reflns_used 1037
_cell_measurement_temperature 298(2)
_cell_measurement_theta_max 24.63
_cell_measurement_theta_min 2.62
_cell_volume 1585.7(7)
_computing_cell_refinement 'SAINT (Bruker, 2007)'
_computing_data_collection 'APEX2 (Bruker, 2007)'
_computing_data_reduction 'SAINT (Bruker, 2007)'
_computing_molecular_graphics 'SHELXTL (Sheldrick, 2008)'
_computing_publication_material 'publCIF (Westrip, 2010)'
_computing_structure_refinement 'SHELXL97 (Sheldrick, 2008)'
_computing_structure_solution 'SHELXS97 (Sheldrick, 2008)'
_diffrn_ambient_temperature 298(2)
_diffrn_measured_fraction_theta_full 0.998
_diffrn_measured_fraction_theta_max 0.998
_diffrn_measurement_device_type 'Bruker APEXII CCD'
_diffrn_measurement_method 'phi and omega scans'
_diffrn_radiation_monochromator graphite
_diffrn_radiation_source 'fine-focus sealed tube'
_diffrn_radiation_type MoK\a
_diffrn_radiation_wavelength 0.71073
_diffrn_reflns_av_R_equivalents 0.0250
_diffrn_reflns_av_sigmaI/netI 0.0419
_diffrn_reflns_limit_h_max 19
_diffrn_reflns_limit_h_min -19
_diffrn_reflns_limit_k_max 14
_diffrn_reflns_limit_k_min -14
_diffrn_reflns_limit_l_max 13
_diffrn_reflns_limit_l_min -13
_diffrn_reflns_number 3510
_diffrn_reflns_theta_full 27.48
_diffrn_reflns_theta_max 27.48
_diffrn_reflns_theta_min 3.67
_exptl_absorpt_coefficient_mu 3.351
_exptl_absorpt_correction_T_max 0.7753
_exptl_absorpt_correction_T_min 0.6512
_exptl_absorpt_correction_type multi-scan
_exptl_absorpt_process_details '(SADABS; Sheldrick, 2003)'
_exptl_crystal_colour green
_exptl_crystal_density_diffrn 1.865
_exptl_crystal_density_method 'not measured'
_exptl_crystal_description block
_exptl_crystal_F_000 888
_exptl_crystal_size_max 0.14
_exptl_crystal_size_mid 0.10
_exptl_crystal_size_min 0.08
_refine_diff_density_max 0.410
_refine_diff_density_min -0.376
_refine_ls_extinction_coef 0.0036(3)
_refine_ls_extinction_expression Fc^*^=kFc[1+0.001xFc^2^\l^3^/sin(2\q)]^-1/4^
_refine_ls_extinction_method SHELXL
_refine_ls_goodness_of_fit_ref 0.937
_refine_ls_hydrogen_treatment constr
_refine_ls_matrix_type full
_refine_ls_number_parameters 85
_refine_ls_number_reflns 1811
_refine_ls_number_restraints 13
_refine_ls_restrained_S_all 0.990
_refine_ls_R_factor_all 0.0517
_refine_ls_R_factor_gt 0.0269
_refine_ls_shift/su_max 0.012
_refine_ls_shift/su_mean 0.001
_refine_ls_structure_factor_coef Fsqd
_refine_ls_weighting_details 'calc w=1/[\s^2^(Fo^2^)+(0.0361P)^2^+0.0000P] where P=(Fo^2^+2Fc^2^)/3'
_refine_ls_weighting_scheme calc
_refine_ls_wR_factor_gt 0.0611
_refine_ls_wR_factor_ref 0.0658
_reflns_number_gt 1251
_reflns_number_total 1811
_reflns_threshold_expression >2sigma(I)
_cod_data_source_file zb2020.cif
_cod_data_source_block I
_cod_original_sg_symbol_H-M 'C 2/c'
_cod_database_code 2233036
_cod_database_fobs_code 2233036

loop_
_symmetry_equiv_pos_as_xyz
'x, y, z'
'-x, y, -z+1/2'
'x+1/2, y+1/2, z'
'-x+1/2, y+1/2, -z+1/2'
'-x, -y, -z'
'x, -y, z-1/2'
'-x+1/2, -y+1/2, -z'
'x+1/2, -y+1/2, z-1/2'

loop_
_atom_site_type_symbol
_atom_site_label
_atom_site_fract_x
_atom_site_fract_y
_atom_site_fract_z
_atom_site_U_iso_or_equiv
_atom_site_adp_type
_atom_site_calc_flag
_atom_site_refinement_flags
_atom_site_occupancy
_atom_site_symmetry_multiplicity
Cu Cu1 -0.03408(2) 0.39407(3) 0.06367(3) 0.03133(14) Uani d . 1 1
Cl Cl1 -0.14064(5) 0.39423(5) 0.15347(8) 0.03677(18) Uani d . 1 1
Cl Cl2 -0.03672(5) 0.19228(5) 0.03779(7) 0.0404(2) Uani d . 1 1
N N1 -0.04383(19) 0.57303(19) 0.0352(3) 0.0409(6) Uani d U 1 1
N N2 -0.08322(18) 0.64469(19) 0.0760(3) 0.0388(6) Uani d U 1 1
N N3 -0.1205(2) 0.7121(2) 0.1134(3) 0.0659(9) Uani d . 1 1
N N4 -0.1737(2) 0.1071(2) 0.1860(3) 0.0492(6) Uani d U 1 1
H H1 -0.2164 0.1291 0.0834 0.059 Uiso d R 1 1
H H2 -0.1180 0.1479 0.2287 0.059 Uiso d R 1 1
C C1 -0.1482(3) -0.0211(3) 0.1877(4) 0.0631(9) Uani d U 1 1
H H1A -0.1133 -0.0496 0.2850 0.095 Uiso calc R 1 1
H H1B -0.1062 -0.0303 0.1455 0.095 Uiso calc R 1 1
H H1C -0.2087 -0.0669 0.1337 0.095 Uiso calc R 1 1
C C2 -0.2303(3) 0.1339(3) 0.2608(4) 0.0579(8) Uani d U 1 1
H H2A -0.2921 0.0894 0.2167 0.087 Uiso calc R 1 1
H H2B -0.2446 0.2186 0.2544 0.087 Uiso calc R 1 1
H H2C -0.1911 0.1110 0.3598 0.087 Uiso calc R 1 1

loop_
_atom_site_aniso_label
_atom_site_aniso_U_11
_atom_site_aniso_U_22
_atom_site_aniso_U_33
_atom_site_aniso_U_12
_atom_site_aniso_U_13
_atom_site_aniso_U_23
Cu1 0.0392(2) 0.02505(19) 0.0368(2) 0.00100(14) 0.02419(17) 0.00218(13)
Cl1 0.0405(4) 0.0355(4) 0.0434(4) 0.0016(3) 0.0277(3) 0.0042(3)
Cl2 0.0520(5) 0.0270(3) 0.0459(5) -0.0020(3) 0.0271(4) -0.0012(3)
N1 0.0609(17) 0.0280(11) 0.0535(16) 0.0035(10) 0.0433(14) 0.0048(10)
N2 0.0495(15) 0.0285(12) 0.0501(16) 0.0050(10) 0.0336(13) 0.0062(10)
N3 0.087(2) 0.0483(17) 0.092(2) 0.0157(15) 0.067(2) 0.0034(14)
N4 0.0569(14) 0.0425(11) 0.0524(14) -0.0084(10) 0.0303(11) -0.0003(9)
C1 0.0676(17) 0.0421(14) 0.0641(17) -0.0036(14) 0.0208(15) 0.0025(13)
C2 0.0592(17) 0.0641(15) 0.0575(17) -0.0108(14) 0.0342(14) 0.0001(13)

loop_
_atom_type_symbol
_atom_type_description
_atom_type_scat_dispersion_real
_atom_type_scat_dispersion_imag
_atom_type_scat_source
C C 0.0033 0.0016 'International Tables Vol C Tables 4.2.6.8 and 6.1.1.4'
H H 0.0000 0.0000 'International Tables Vol C Tables 4.2.6.8 and 6.1.1.4'
Cl Cl 0.1484 0.1585 'International Tables Vol C Tables 4.2.6.8 and 6.1.1.4'
Cu Cu 0.3201 1.2651 'International Tables Vol C Tables 4.2.6.8 and 6.1.1.4'
N N 0.0061 0.0033 'International Tables Vol C Tables 4.2.6.8 and 6.1.1.4'

loop_
_geom_angle_atom_site_label_1
_geom_angle_atom_site_label_2
_geom_angle_atom_site_label_3
_geom_angle_site_symmetry_1
_geom_angle_site_symmetry_3
_geom_angle
N1 Cu1 N1 5_565 . 75.87(10)
N1 Cu1 Cl2 5_565 . 95.48(7)
N1 Cu1 Cl2 . . 166.02(7)
N1 Cu1 Cl1 5_565 . 167.54(7)
N1 Cu1 Cl1 . . 92.79(7)
Cl2 Cu1 Cl1 . . 94.60(3)
N1 Cu1 Cl1 5_565 2 94.01(8)
N1 Cu1 Cl1 . 2 96.89(7)
Cl2 Cu1 Cl1 . 2 94.63(2)
Cl1 Cu1 Cl1 . 2 92.46(3)
N1 Cu1 Cu1 5_565 5_565 38.11(6)
N1 Cu1 Cu1 . 5_565 37.76(7)
Cl2 Cu1 Cu1 . 5_565 132.67(3)
Cl1 Cu1 Cu1 . 5_565 130.36(2)
Cl1 Cu1 Cu1 2 5_565 96.92(2)
Cu1 Cl1 Cu1 . 2 87.54(3)
N2 N1 Cu1 . 5_565 128.05(19)
N2 N1 Cu1 . . 127.70(19)
Cu1 N1 Cu1 5_565 . 104.13(10)
N3 N2 N1 . . 179.6(3)
C1 N4 C2 . . 114.3(2)
C1 N4 H1 . . 106.0
C2 N4 H1 . . 108.0
C1 N4 H2 . . 108.1
C2 N4 H2 . . 107.4
H1 N4 H2 . . 113.1
N4 C1 H1A . . 109.5
N4 C1 H1B . . 109.5
H1A C1 H1B . . 109.5
N4 C1 H1C . . 109.5
H1A C1 H1C . . 109.5
H1B C1 H1C . . 109.5
N4 C2 H2A . . 109.5
N4 C2 H2B . . 109.5
H2A C2 H2B . . 109.5
N4 C2 H2C . . 109.5
H2A C2 H2C . . 109.5
H2B C2 H2C . . 109.5

loop_
_geom_bond_atom_site_label_1
_geom_bond_atom_site_label_2
_geom_bond_site_symmetry_2
_geom_bond_distance
_geom_bond_publ_flag
Cu1 N1 5_565 1.987(2) y
Cu1 N1 . 2.002(2) y
Cu1 Cl2 . 2.2527(8) y
Cu1 Cl1 . 2.2729(9) y
Cu1 Cl1 2 2.8860(13) y
Cu1 Cu1 5_565 3.1460(7) y
Cl1 Cu1 2 2.8860(13) ?
N1 N2 . 1.205(3) ?
N1 Cu1 5_565 1.987(2) ?
N2 N3 . 1.129(3) ?
N4 C1 . 1.471(4) ?
N4 C2 . 1.477(4) ?
N4 H1 . 0.9931 ?
N4 H2 . 0.8693 ?
C1 H1A . 0.9600 ?
C1 H1B . 0.9600 ?
C1 H1C . 0.9600 ?
C2 H2A . 0.9600 ?
C2 H2B . 0.9600 ?
C2 H2C . 0.9600 ?

loop_
_geom_hbond_atom_site_label_D
_geom_hbond_atom_site_label_H
_geom_hbond_atom_site_label_A
_geom_hbond_site_symmetry_A
_geom_hbond_distance_DH
_geom_hbond_distance_HA
_geom_hbond_distance_DA
_geom_hbond_angle_DHA
N4 H1 Cl1 7_455 0.99 2.41 3.331(3) 154.0
N4 H2 Cl2 2 0.87 2.50 3.257(3) 145.7
N4 H2 Cl1 . 0.87 2.82 3.270(2) 113.9
N4 H2 Cl2 . 0.87 2.92 3.340(3) 111.6
